data_2009938
loop_
_publ_author_name
'Georgia M. Arvanitis'
'Dan Gibson'
'Thomas J. Emge '
'Helen M. Berman'

_publ_section_title
;
 Platinum(II) triamine complexes:
 <i>cis</i>-[PtCl(NH~3~)~2~(C~10~H~13~N~5~O~5~)]NO~3~.2H~2~O and
 [PtCl(C~2~H~8~N~2~)(C~4~H~6~N~2~)]NO~3~
;
_journal_issue 8
_journal_name_full 'Acta Crystallographica Section C'
_journal_page_first 1217
_journal_page_last 1220
_journal_paper_doi 10.1107/S010827019301073X
_journal_volume 50
_journal_year 1994
_chemical_formula_sum 'C10 H23 Cl N8 O10 Pt'
_chemical_formula_weight 645.88
_chemical_name_systematic
;
 chloro-cis-diammine(guanosine-N^7^)platinum(II) nitrate
;
_space_group_IT_number 19
_symmetry_cell_setting orthorhombic
_symmetry_space_group_name_Hall 'P 2ac 2ab'
_symmetry_space_group_name_H-M 'P 21 21 21'
_cell_angle_alpha 90
_cell_angle_beta 90
_cell_angle_gamma 90
_cell_formula_units_Z 4
_cell_length_a 6.988(5)
_cell_length_b 17.760(8)
_cell_length_c 15.929(7)
_cell_measurement_reflns_used 25
_cell_measurement_temperature 294
_cell_measurement_theta_max 26.0
_cell_measurement_theta_min 10.0
_cell_volume 1976.9(19)
_computing_cell_refinement 'CAD-4 Software (Enraf-Nonius, 1989)'
_computing_data_collection 'CAD-4 Software (Enraf-Nonius, 1989) '
_computing_data_reduction 'MolEN (Fair, 1990)'
_computing_publication_material 'locally written'
_computing_structure_refinement 'SHELX76 (Sheldrick, 1976)'
_computing_structure_solution 'SHELXS86 (Sheldrick, 1985)'
_diffrn_measurement_device 'Enraf-Nonius CAD4'
_diffrn_measurement_method ' \w/2\q'
_diffrn_radiation_monochromator 'oriented graphite (0,0,2)'
_diffrn_radiation_type 'Mo K\a'
_diffrn_radiation_wavelength 0.7173
_diffrn_reflns_av_R_equivalents 0.0384
_diffrn_reflns_limit_h_max 9
_diffrn_reflns_limit_h_min 0
_diffrn_reflns_limit_k_max 24
_diffrn_reflns_limit_k_min 0
_diffrn_reflns_limit_l_max 22
_diffrn_reflns_limit_l_min -22
_diffrn_reflns_number 6332
_diffrn_reflns_theta_max 30.0
_diffrn_reflns_theta_min 2.0
_diffrn_standards_decay_% 0
_diffrn_standards_interval_time 120
_diffrn_standards_number 3
_exptl_absorpt_coefficient_mu 7.62
_exptl_absorpt_correction_T_max 0.5630
_exptl_absorpt_correction_T_min 0.6813
_exptl_absorpt_correction_type empirical
_exptl_crystal_colour yellow
_exptl_crystal_density_diffrn 2.170
_exptl_crystal_description lathe
_exptl_crystal_F_000 1256
_exptl_crystal_size_max 0.38
_exptl_crystal_size_mid 0.06
_exptl_crystal_size_min 0.05
_refine_diff_density_max 3.5
_refine_diff_density_min -0.4
_refine_ls_goodness_of_fit_all 1.173
_refine_ls_hydrogen_treatment noref
_refine_ls_matrix_type full
_refine_ls_number_constraints 0
_refine_ls_number_parameters 271
_refine_ls_number_reflns 3898
_refine_ls_number_restraints 0
_refine_ls_R_factor_all 0.073
_refine_ls_R_factor_obs 0.048
_refine_ls_shift/esd_max 0.001
_refine_ls_structure_factor_coef F
_refine_ls_weighting_details 'w = 1.175/[\s^2^(F) + 0.0009F^2^]'
_refine_ls_weighting_scheme calc
_refine_ls_wR_factor_all 0.052
_refine_ls_wR_factor_obs 0.045
_reflns_number_observed 3898
_reflns_number_total 5081
_reflns_observed_criterion refl_observed_if_F_>_4.0_sigma(F)
_cod_data_source_file cd1054.cif
_cod_data_source_block CompoundI
_cod_depositor_comments
;
The following automatic conversions were performed:

'_refine_ls_weighting_scheme' value 'calc w = 1.175/[\s^2^(F) +
0.0009F^2^]' was changed to 'calc'. New tag
'_refine_ls_weighting_details' was created. The value of the new tag
was set to 'w = 1.175/[\s^2^(F) + 0.0009F^2^]'.

Automatic conversion script
Id: cif_fix_values 3143 2015-03-26 13:38:13Z robertas 
;
_cod_original_cell_volume 1978(2)
_cod_database_code 2009938

loop_
_symmetry_equiv_pos_as_xyz
+x,+y,+z
1/2-x,-y,1/2+z
-x,1/2+y,1/2-z
1/2+x,1/2-y,-z

loop_
_atom_site_aniso_label
_atom_site_aniso_U_11
_atom_site_aniso_U_22
_atom_site_aniso_U_33
_atom_site_aniso_U_12
_atom_site_aniso_U_13
_atom_site_aniso_U_23
Pt 0.0226(2) 0.0205(2) 0.0262(2) -0.0006(2) -0.0003(2) -0.0010(2)
Cl 0.052(2) 0.0240(10) 0.044(2) 0.0000(10) -0.003(2) -0.0060(10)
N11 0.043(6) 0.036(5) 0.024(4) -0.001(6) -0.001(5) -0.004(4)
N12 0.041(6) 0.040(5) 0.040(5) 0.010(6) -0.001(6) 0.009(4)
N7 0.027(5) 0.026(4) 0.020(4) 0.005(4) 0.009(4) 0.000(3)
C5 0.027(6) 0.020(5) 0.022(5) 0.001(4) 0.002(4) 0.000(4)
C6 0.034(6) 0.025(5) 0.027(5) -0.003(4) -0.004(5) 0.004(4)
O6 0.035(5) 0.030(4) 0.037(4) -0.017(3) 0.004(4) -0.002(3)
N1 0.019(5) 0.032(5) 0.034(5) -0.001(4) 0.011(4) 0.000(4)
C2 0.042(7) 0.025(5) 0.031(6) 0.008(5) 0.001(6) 0.009(5)
N2 0.039(6) 0.047(6) 0.033(6) 0.005(5) 0.012(5) -0.006(5)
N3 0.027(5) 0.030(5) 0.029(5) 0.001(4) 0.011(4) -0.006(4)
C4 0.020(5) 0.033(6) 0.039(7) -0.003(4) -0.003(5) 0.001(5)
C8 0.030(6) 0.030(5) 0.029(6) -0.009(5) 0.001(5) 0.002(5)
N9 0.033(5) 0.026(5) 0.034(5) -0.008(4) 0.008(4) -0.006(4)
C1' 0.034(7) 0.028(5) 0.021(5) -0.002(5) -0.001(5) -0.004(4)
C2' 0.030(6) 0.018(4) 0.031(6) -0.006(4) -0.001(5) -0.002(4)
O2' 0.027(4) 0.034(4) 0.058(5) 0.006(4) 0.004(5) -0.006(4)
C3' 0.031(6) 0.022(5) 0.039(7) 0.002(5) 0.001(5) -0.004(5)
O3' 0.027(4) 0.030(4) 0.048(5) 0.003(3) -0.010(4) -0.016(4)
C4' 0.023(5) 0.022(4) 0.044(6) 0.003(5) -0.004(6) 0.004(4)
C5' 0.029(6) 0.043(6) 0.038(6) 0.001(5) 0.002(6) -0.010(6)
O5' 0.022(4) 0.073(6) 0.043(5) -0.014(5) 0.007(5) -0.001(4)
O4' 0.022(4) 0.022(4) 0.051(5) 0.000(3) 0.005(4) 0.005(3)
O1W 0.113(11) 0.068(8) 0.076(8) 0.017(7) -0.028(8) -0.022(6)
O2W 0.101(11) 0.082(8) 0.079(9) -0.023(8) -0.014(8) 0.006(7)
N25 0.069(10) 0.054(8) 0.063(9) 0.011(7) -0.008(8) 0.003(7)
O1N 0.103(11) 0.107(9) 0.071(8) -0.029(10) -0.004(10) -0.004(7)
O2N 0.046(9) 0.26(2) 0.180(17) 0.001(12) 0.011(10) 0.147(17)
O3N 0.26(3) 0.108(12) 0.096(12) 0.040(15) -0.055(15) -0.054(10)

loop_
_atom_site_label
_atom_site_fract_x
_atom_site_fract_y
_atom_site_fract_z
_atom_site_U_iso_or_equiv
_atom_site_thermal_displace_type
_atom_site_calc_flag
_atom_site_calc_attached_atom
Pt 0.87041(6) 0.74564(2) 0.42474(2) 0.0231(2) Uani . .
Cl 0.8473(6) 0.8620(2) 0.4866(2) 0.040(2) Uani . .
N11 0.8680(18) 0.6945(5) 0.5392(5) 0.034(5) Uani . .
N12 0.8726(18) 0.7973(5) 0.3097(6) 0.040(5) Uani . .
N7 0.8894(14) 0.6459(4) 0.3670(5) 0.024(4) Uani . .
C5 1.0207(16) 0.6234(6) 0.3081(6) 0.023(5) Uani . .
C6 1.1909(17) 0.6579(6) 0.2782(7) 0.029(5) Uani . .
O6 1.2659(12) 0.7177(4) 0.3032(5) 0.034(4) Uani . .
N1 1.2757(13) 0.6156(5) 0.2142(6) 0.029(5) Uani . .
C2 1.2106(19) 0.5495(6) 0.1827(7) 0.033(6) Uani . .
N2 1.3145(16) 0.5174(6) 0.1220(6) 0.040(6) Uani . .
N3 1.0508(14) 0.5167(5) 0.2097(6) 0.029(5) Uani . .
C4 0.9642(16) 0.5556(6) 0.2734(8) 0.031(6) Uani . .
C8 0.7544(17) 0.5931(6) 0.3690(7) 0.030(6) Uani . .
N9 0.7966(15) 0.5374(5) 0.3128(6) 0.031(5) Uani . .
C1' 0.6740(16) 0.4728(6) 0.2925(7) 0.028(6) Uani . .
C2' 0.7110(16) 0.4031(5) 0.3481(7) 0.026(5) Uani . .
O2' 0.8673(14) 0.3609(4) 0.3233(5) 0.040(4) Uani . .
C3' 0.5181(17) 0.3630(6) 0.3355(8) 0.031(6) Uani . .
O3' 0.5106(12) 0.3301(4) 0.2543(5) 0.035(4) Uani . .
C4' 0.3781(19) 0.4286(5) 0.3379(7) 0.030(5) Uani . .
C5' 0.2886(17) 0.4447(7) 0.4230(8) 0.037(6) Uani . .
O5' 0.1380(14) 0.3935(5) 0.4420(5) 0.046(5) Uani . .
O4' 0.4850(11) 0.4942(4) 0.3111(5) 0.032(4) Uani . .
O1W 0.735(2) 0.7830(10) -0.0400(10) 0.085(9) Uani . .
O2W 0.740(2) 0.5230(10) 0.5610(10) 0.087(10) Uani . .
N25 0.759(2) 0.6650(10) 0.1200(10) 0.062(9) Uani . .
O1N 0.886(2) 0.7140(10) 0.1350(10) 0.094(9) Uani . .
O2N 0.658(2) 0.6410(10) 0.1740(10) 0.160(16) Uani . .
O3N 0.772(4) 0.6440(10) 0.0510(10) 0.155(18) Uani . .
H111 0.861 0.732 0.582 0.06 Uiso calc N11
H112 0.985 0.667 0.546 0.06 Uiso calc N11
H113 0.763 0.662 0.543 0.06 Uiso calc N11
H121 0.864 0.850 0.318 0.06 Uiso calc N12
H122 0.766 0.781 0.278 0.06 Uiso calc N12
H123 0.987 0.786 0.282 0.06 Uiso calc N12
H1N 1.390 0.635 0.191 0.06 Uiso calc N1
H2N2 1.273 0.473 0.099 0.06 Uiso calc N2
H2N1 1.429 0.541 0.104 0.06 Uiso calc N2
H8 0.644 0.594 0.403 0.06 Uiso calc C8
H1' 0.698 0.460 0.235 0.06 Uiso calc C1'
H2' 0.744 0.413 0.405 0.06 Uiso calc C2'
H3' 0.494 0.324 0.375 0.06 Uiso calc C3'
H4' 0.273 0.416 0.303 0.06 Uiso calc C4'
H5'1 0.237 0.494 0.422 0.06 Uiso calc C5'
H5'2 0.385 0.442 0.465 0.06 Uiso calc C5'
H2'O 0.838 0.321 0.363 0.06 Uiso calc O2'
H3'O 0.595 0.289 0.251 0.06 Uiso calc O3'
H5'O 0.053 0.404 0.402 0.06 Uiso calc O5'
H1W1 0.705 0.741 -0.074 0.06 Uiso calc O1W
H1W2 0.577 0.785 -0.033 0.06 Uiso calc O1W
H2W1 0.802 0.501 0.519 0.06 Uiso calc O2W
H2W2 0.620 0.512 0.532 0.06 Uiso calc O2W

loop_
_atom_type_symbol
_atom_type_scat_source
C IntTabIV
H IntTabIV
N IntTabIV
O IntTabIV
Cl IntTabIV
Pt IntTabIV

loop_
_geom_angle_atom_site_label_1
_geom_angle_atom_site_label_2
_geom_angle_atom_site_label_3
_geom_angle
_geom_angle_publ_flag
N12 Pt N7 89.2(3) yes
N11 Pt N7 91.0(3) yes
N11 Pt N12 179.9(4) yes
Cl Pt N7 178.0(2) yes
Cl Pt N12 88.9(3) yes
Cl Pt N11 91.0(3) yes
Pt N7 C8 124.5(7) yes
Pt N7 C5 128.1(7) yes
C5 N7 C8 106.6(8) yes
N7 C5 C4 109.6(9) yes
N7 C5 C6 131.6(9) yes
C6 C5 C4 119.0(10) yes
C5 C6 N1 111.6(9) yes
C5 C6 O6 128.0(10) yes
O6 C6 N1 121.0(10) yes
C6 N1 C2 126.0(10) yes
N1 C2 N3 123.0(10) yes
N1 C2 N2 117.0(10) yes
N2 C2 N3 120.0(10) yes
C2 N3 C4 113.0(10) yes
C5 C4 N3 128.0(10) yes
N3 C4 N9 127.0(10) yes
C5 C4 N9 105.0(10) yes
N7 C8 N9 110.0(10) yes
C4 N9 C8 108.0(10) yes
C8 N9 C1' 126.0(10) yes
C4 N9 C1' 126.0(10) yes
N9 C1' O4' 106.9(8) no
N9 C1' C2' 113.8(9) no
C2' C1' O4' 104.7(8) no
C1' C2' O2' 113.8(9) no
C1' C2' C3' 98.6(8) no
O2' C2' C3' 113.8(9) no
C2' C3' C4' 101.8(8) no
C2' C3' O3' 110.0(9) no
O3' C3' C4' 108.3(9) no
C3' C4' O4' 106.1(9) no
C3' C4' C5' 115.5(9) no
C5' C4' O4' 108.9(9) no
C4' C5' O5' 112.0(10) no
C1' O4' C4' 109.2(8) no
O2N N25 O3N 127(2) no
O1N N25 O3N 110(2) no
O1N N25 O2N 122(2) no

loop_
_geom_bond_atom_site_label_1
_geom_bond_atom_site_label_2
_geom_bond_distance
_geom_bond_publ_flag
Pt Cl 2.295(3) yes
Pt N11 2.037(9) yes
Pt N12 2.050(9) yes
Pt N7 2.000(8) yes
N7 C5 1.373(14) yes
N7 C8 1.330(14) yes
C5 C6 1.42(2) yes
C5 C4 1.38(2) yes
C6 O6 1.250(13) yes
C6 N1 1.399(14) yes
N1 C2 1.354(14) yes
C2 N2 1.34(2) yes
C2 N3 1.33(2) yes
N3 C4 1.37(2) yes
C4 N9 1.37(2) yes
C8 N9 1.37(2) yes
N9 C1' 1.468(14) yes
C1' C2' 1.54(2) no
C1' O4' 1.406(14) no
C2' O2' 1.383(14) no
C2' C3' 1.54(2) no
C3' O3' 1.42(2) no
C3' C4' 1.52(2) no
C4' C5' 1.52(2) no
C4' O4' 1.448(13) no
C5' O5' 1.42(2) no
N25 O1N 1.26(2) no
N25 O2N 1.19(2) no
N25 O3N 1.17(2) no

loop_
_geom_contact_atom_site_label_1
_geom_contact_atom_site_label_2
_geom_contact_distance
_geom_contact_site_symmetry_2
O6 Cl 3.679(9) 4_566
O6 N11 3.040(10) 4_566
N1 O4' 3.030(10) 1_655
N1 O2N 2.79(2) 1_655
O2' O5' 2.740(10) 1_655
O3' N12 2.920(10) 3_645
O5' O1W 2.67(2) 3_645
O1W O1N 2.87(2) 4_465
O2W O3N 2.97(2) 2_665

loop_
_geom_torsion_atom_site_label_1
_geom_torsion_atom_site_label_2
_geom_torsion_atom_site_label_3
_geom_torsion_atom_site_label_4
_geom_torsion
_geom_torsion_publ_flag
N12 Pt N7 C5 52.7(9) yes
N11 Pt N7 C5 -127.3(9) yes
N3 C4 N9 C8 -176.0(10) yes
N12 Pt N7 C8 -115.2(9) yes
C5 C4 N9 C8 .0(10) yes
N11 Pt N7 C8 64.7(9) yes
N7 C8 N9 C4 .0(10) yes
Pt N7 C8 N9 170.1(7) yes
N7 C8 N9 C1' -175.0(10) yes
Pt N7 C5 C6 9(2) yes
C8 N9 C1' C2' -90.0(10) yes
Pt N7 C5 C4 -169.5(8) yes
C4 N9 C1' C2' 96.0(10) yes
C5 N7 C8 N9 .0(10) yes
C8 N9 C1' O4' 25.0(10) yes
C8 N7 C5 C4 .0(10) yes
C4 N9 C1' O4' -149.0(10) yes
C8 N7 C5 C6 178.0(10) yes
N9 C1' O4' C4' -148.3(8) yes
N7 C5 C4 N9 .0(10) yes
N9 C1' C2' O2' -81.0(10) yes
N7 C5 C4 N3 176.0(10) yes
N9 C1' C2' C3' 158.5(9) yes
N7 C5 C6 O6 4(2) yes
C2' C1' O4' C4' -27.0(10) yes
N7 C5 C6 N1 -177.0(10) yes
O4' C1' C2' C3' 42.0(10) yes
C6 C5 C4 N9 -179.0(10) yes
O4' C1' C2' O2' 163.0(9) yes
C6 C5 C4 N3 -2(2) yes
C1' C2' C3' O3' 74.0(10) yes
C4 C5 C6 N1 1.0(10) yes
C1' C2' C3' C4' -40.0(10) yes
C4 C5 C6 O6 -178.0(10) yes
O2' C2' C3' O3' -46.0(10) yes
C5 C6 N1 C2 0(2) yes
O2' C2' C3' C4' -161.1(9) yes
O6 C6 N1 C2 179.0(10) yes
C2' C3' C4' C5' -95.0(10) yes
C6 N1 C2 N2 -179.0(10) yes
C2' C3' C4' O4' 26.0(10) yes
C6 N1 C2 N3 1(2) yes
O3' C3' C4' C5' 150.0(10) yes
N1 C2 N3 C4 -2(2) yes
O3' C3' C4' O4' -90.0(10) yes
N2 C2 N3 C4 178.0(10) yes
C3' C4' O4' C1' .0(10) yes
C2 N3 C4 C5 2(2) yes
C5' C4' O4' C1' 125.5(9) yes
C2 N3 C4 N9 178.0(10) yes
C3' C4' C5' O5' -78.0(10) yes
N3 C4 N9 C1' -2(2) yes
O4' C4' C5' O5' 162.5(9) yes
C5 C4 N9 C1' 175.0(10) yes
